data_2014669
loop_
_publ_author_name
'Parvez, Masood'
'Khosa, Kaleem M.'
'Mazhar, Muhammad'
'Ali, Saqib'
'Sohail, Manzar'

_publ_section_title
;
 3-Germyl-3,3-dimethylpropionic acid derivatives
;
_journal_issue 1
_journal_name_full 'Acta Crystallographica Section C'
_journal_page_first m51
_journal_page_last m54
_journal_paper_doi 10.1107/S0108270104030963
_journal_volume 61
_journal_year 2005
_chemical_formula_iupac '[Ge (C5 H9 O2) Cl3]'
_chemical_formula_moiety 'C5 H9 Cl3 Ge O2'
_chemical_formula_sum 'C5 H9 Cl3 Ge O2'
_chemical_formula_weight 280.06
_chemical_melting_point .351E-305
_chemical_name_common '3,3-dimethyl-3-(trichlorogermyl)propionic acid'
_chemical_name_systematic
;
3,3-dimethyl-3-(trichlorogermyl)propionic acid
;
_space_group_IT_number 14
_symmetry_cell_setting monoclinic
_symmetry_space_group_name_Hall '-P 2ybc'
_symmetry_space_group_name_H-M 'P 1 21/c 1'
_atom_sites_solution_hydrogens geom
_atom_sites_solution_primary direct
_atom_sites_solution_secondary difmap
_cell_angle_alpha 90.00
_cell_angle_beta 98.423(15)
_cell_angle_gamma 90.00
_cell_formula_units_Z 8
_cell_length_a 15.526(4)
_cell_length_b 11.521(4)
_cell_length_c 11.828(6)
_cell_measurement_reflns_used 4514
_cell_measurement_temperature 173(2)
_cell_measurement_theta_max 27.5
_cell_measurement_theta_min 2.6
_cell_volume 2092.9(14)
_computing_cell_refinement 'HKL DENZO (Otwinowski & Minor, 1997)'
_computing_data_collection 'COLLECT (Hooft, 1998)'
_computing_data_reduction 'SCALEPACK (Otwinowski & Minor, 1997)'
_computing_molecular_graphics 'ORTEPII (Johnson, 1976)'
_computing_publication_material SHELXL97
_computing_structure_refinement 'SHELXL97 (Sheldrick, 1997)'
_computing_structure_solution 'SAPI91 (Fan, 1991)'
_diffrn_ambient_temperature 173(2)
_diffrn_measured_fraction_theta_full 0.994
_diffrn_measured_fraction_theta_max 0.994
_diffrn_measurement_device_type 'Nonius KappaCCD'
_diffrn_measurement_method ' \w and \f '
_diffrn_radiation_monochromator graphite
_diffrn_radiation_source 'fine-focus sealed tube'
_diffrn_radiation_type MoK\a
_diffrn_radiation_wavelength 0.71073
_diffrn_reflns_av_R_equivalents 0.037
_diffrn_reflns_av_sigmaI/netI 0.061
_diffrn_reflns_limit_h_max 20
_diffrn_reflns_limit_h_min -20
_diffrn_reflns_limit_k_max 14
_diffrn_reflns_limit_k_min -13
_diffrn_reflns_limit_l_max 15
_diffrn_reflns_limit_l_min -15
_diffrn_reflns_number 8438
_diffrn_reflns_theta_full 27.5
_diffrn_reflns_theta_max 27.6
_diffrn_reflns_theta_min 2.6
_exptl_absorpt_coefficient_mu 3.65
_exptl_absorpt_correction_T_max 0.611
_exptl_absorpt_correction_T_min 0.501
_exptl_absorpt_correction_type multi-scan
_exptl_absorpt_process_details '(SORTAV; Blessing, 1997)'
_exptl_crystal_colour colorless
_exptl_crystal_density_diffrn 1.778
_exptl_crystal_density_method 'not measured'
_exptl_crystal_description block
_exptl_crystal_F_000 1104
_exptl_crystal_size_max 0.22
_exptl_crystal_size_mid 0.18
_exptl_crystal_size_min 0.15
_refine_diff_density_max 0.35
_refine_diff_density_min -0.50
_refine_ls_extinction_method none
_refine_ls_goodness_of_fit_ref 1.00
_refine_ls_hydrogen_treatment constr
_refine_ls_matrix_type full
_refine_ls_number_parameters 201
_refine_ls_number_reflns 4760
_refine_ls_number_restraints 0
_refine_ls_restrained_S_all 1.00
_refine_ls_R_factor_all 0.072
_refine_ls_R_factor_gt 0.034
_refine_ls_shift/su_max 0.001
_refine_ls_shift/su_mean 0.00
_refine_ls_structure_factor_coef Fsqd
_refine_ls_weighting_details 'calc w=1/[\s^2^(Fo^2^)+(0.028P)^2^+0.5P] where P=(Fo^2^+2Fc^2^)/3'
_refine_ls_weighting_scheme calc
_refine_ls_wR_factor_gt 0.069
_refine_ls_wR_factor_ref 0.079
_reflns_number_gt 3200
_reflns_number_total 4760
_reflns_threshold_expression 'I > 2.0\s(I)'
_cod_data_source_file fr1515.cif
_cod_data_source_block I
_cod_depositor_comments
;
The following automatic conversions were performed:
'_symmetry_cell_setting' value 'Monoclinic' changed to 'monoclinic'
according to '/home/saulius/struct/CIF-dictionaries/cif_core.dic'
dictionary named 'cif_core.dic' version 2.4.1 from 2010-06-29.

Automatic conversion script
Id: cif_fix_enum 1527 2010-12-29 10:47:43Z saulius 

The following automatic conversions were performed:

'_symmetry_cell_setting' value 'Monoclinic' changed to 'monoclinic'
according to /home/saulius/struct/CIF-dictionaries/cif_core.dic
dictionary named 'cif_core.dic' version 2.4.1 from 2010-06-29.

Automatic conversion script
Id: cif_fix_values 1715 2011-07-08 13:25:40Z adriana 
;
_cod_original_sg_symbol_H-M 'P 21/c'
_cod_database_code 2014669

loop_
_symmetry_equiv_pos_as_xyz
'x, y, z'
'-x, y+1/2, -z+1/2'
'-x, -y, -z'
'x, -y-1/2, z-1/2'

loop_
_atom_site_label
_atom_site_fract_x
_atom_site_fract_y
_atom_site_fract_z
_atom_site_U_iso_or_equiv
_atom_site_adp_type
_atom_site_calc_flag
_atom_site_refinement_flags
_atom_site_occupancy
_atom_site_disorder_assembly
_atom_site_disorder_group
_atom_site_type_symbol
Ge1 0.08846(2) 0.33115(3) 0.63993(3) 0.02912(10) Uani d . 1 . . Ge
Cl1 -0.04901(5) 0.30496(8) 0.59573(8) 0.0518(2) Uani d . 1 . . Cl
Cl2 0.13806(5) 0.15776(6) 0.66369(7) 0.0395(2) Uani d . 1 . . Cl
Cl3 0.12262(5) 0.39513(7) 0.48295(7) 0.0434(2) Uani d . 1 . . Cl
O1 0.27348(12) 0.37351(19) 0.69626(18) 0.0360(5) Uani d . 1 . . O
O2 0.34530(13) 0.3554(2) 0.87359(17) 0.0392(5) Uani d . 1 . . O
H2 0.3889 0.3550 0.8391 0.059 Uiso calc R 1 . . H
C1 0.27483(19) 0.3726(2) 0.8002(3) 0.0302(7) Uani d . 1 . . C
C2 0.19506(19) 0.3873(3) 0.8552(3) 0.0367(8) Uani d . 1 . . C
H2A 0.2084 0.4424 0.9197 0.044 Uiso calc R 1 . . H
H2B 0.1809 0.3116 0.8876 0.044 Uiso calc R 1 . . H
C3 0.11390(18) 0.4313(3) 0.7766(2) 0.0333(7) Uani d . 1 . . C
C4 0.1259(2) 0.5556(3) 0.7351(3) 0.0504(10) Uani d . 1 . . C
H4A 0.0742 0.5789 0.6822 0.076 Uiso calc R 1 . . H
H4B 0.1772 0.5590 0.6959 0.076 Uiso calc R 1 . . H
H4C 0.1338 0.6084 0.8008 0.076 Uiso calc R 1 . . H
C5 0.0361(2) 0.4243(4) 0.8420(3) 0.0520(10) Uani d . 1 . . C
H5A 0.0482 0.4699 0.9125 0.078 Uiso calc R 1 . . H
H5B 0.0259 0.3431 0.8611 0.078 Uiso calc R 1 . . H
H5C -0.0158 0.4552 0.7944 0.078 Uiso calc R 1 . . H
Ge2 0.66060(2) 0.34054(3) 0.83457(3) 0.03169(11) Uani d . 1 . . Ge
Cl4 0.79756(6) 0.34223(9) 0.89944(9) 0.0578(3) Uani d . 1 . . Cl
Cl5 0.63167(6) 0.15935(7) 0.81354(7) 0.0415(2) Uani d . 1 . . Cl
Cl6 0.60825(6) 0.40656(8) 0.97867(7) 0.0505(2) Uani d . 1 . . Cl
O3 0.48214(13) 0.35157(19) 0.76144(17) 0.0385(5) Uani d . 1 . . O
O4 0.41019(12) 0.3788(2) 0.58617(17) 0.0369(5) Uani d . 1 . . O
H4 0.3669 0.3802 0.6213 0.055 Uiso calc R 1 . . H
C6 0.48130(19) 0.3694(3) 0.6595(3) 0.0320(7) Uani d . 1 . . C
C7 0.56345(18) 0.3789(3) 0.6088(2) 0.0310(7) Uani d . 1 . . C
H7A 0.5526 0.4288 0.5401 0.037 Uiso calc R 1 . . H
H7B 0.5795 0.3008 0.5839 0.037 Uiso calc R 1 . . H
C8 0.64081(18) 0.4291(3) 0.6905(2) 0.0298(7) Uani d . 1 . . C
C9 0.6242(2) 0.5563(3) 0.7205(3) 0.0415(8) Uani d . 1 . . C
H9A 0.6724 0.5845 0.7765 0.062 Uiso calc R 1 . . H
H9B 0.5697 0.5617 0.7529 0.062 Uiso calc R 1 . . H
H9C 0.6197 0.6039 0.6511 0.062 Uiso calc R 1 . . H
C10 0.72331(19) 0.4183(3) 0.6340(3) 0.0461(9) Uani d . 1 . . C
H10A 0.7137 0.4559 0.5588 0.069 Uiso calc R 1 . . H
H10B 0.7369 0.3360 0.6248 0.069 Uiso calc R 1 . . H
H10C 0.7721 0.4560 0.6822 0.069 Uiso calc R 1 . . H

loop_
_atom_site_aniso_label
_atom_site_aniso_U_11
_atom_site_aniso_U_22
_atom_site_aniso_U_33
_atom_site_aniso_U_12
_atom_site_aniso_U_13
_atom_site_aniso_U_23
Ge1 0.02675(18) 0.02630(18) 0.03443(19) -0.00131(14) 0.00490(14) 0.00387(14)
Cl1 0.0277(4) 0.0543(6) 0.0698(6) -0.0052(4) -0.0044(4) 0.0099(5)
Cl2 0.0433(5) 0.0274(4) 0.0466(5) 0.0028(4) 0.0025(4) 0.0027(4)
Cl3 0.0509(5) 0.0429(5) 0.0373(5) -0.0023(4) 0.0095(4) 0.0091(4)
O1 0.0241(11) 0.0488(14) 0.0349(13) -0.0001(10) 0.0032(9) -0.0027(10)
O2 0.0291(12) 0.0539(15) 0.0342(12) 0.0004(11) 0.0036(10) -0.0036(11)
C1 0.0292(17) 0.0230(15) 0.0382(19) -0.0019(13) 0.0045(14) -0.0024(14)
C2 0.0328(17) 0.0427(19) 0.0355(18) -0.0019(16) 0.0084(14) -0.0025(15)
C3 0.0284(16) 0.0356(18) 0.0375(18) 0.0036(14) 0.0102(14) -0.0044(14)
C4 0.053(2) 0.0322(19) 0.065(2) 0.0050(17) 0.0041(19) -0.0073(18)
C5 0.0352(19) 0.070(3) 0.054(2) 0.0112(19) 0.0173(17) -0.001(2)
Ge2 0.0357(2) 0.02722(18) 0.03096(19) 0.00098(15) 0.00092(15) 0.00222(14)
Cl4 0.0405(5) 0.0616(6) 0.0638(6) -0.0008(5) -0.0173(4) 0.0123(5)
Cl5 0.0515(5) 0.0276(4) 0.0454(5) 0.0011(4) 0.0065(4) 0.0008(4)
Cl6 0.0749(6) 0.0434(5) 0.0344(5) 0.0011(5) 0.0118(4) -0.0057(4)
O3 0.0268(12) 0.0586(15) 0.0300(13) 0.0031(11) 0.0037(9) 0.0095(11)
O4 0.0218(11) 0.0558(14) 0.0324(12) -0.0014(11) 0.0016(9) 0.0023(11)
C6 0.0281(17) 0.0292(17) 0.0382(19) 0.0008(14) 0.0035(14) 0.0003(14)
C7 0.0270(16) 0.0370(17) 0.0293(16) 0.0012(14) 0.0047(13) -0.0001(14)
C8 0.0258(16) 0.0303(16) 0.0334(17) -0.0022(14) 0.0047(13) 0.0067(14)
C9 0.046(2) 0.0306(18) 0.046(2) -0.0027(16) -0.0007(16) 0.0076(16)
C10 0.0306(18) 0.066(2) 0.043(2) -0.0051(18) 0.0089(15) 0.0095(18)

loop_
_atom_type_symbol
_atom_type_description
_atom_type_scat_dispersion_real
_atom_type_scat_dispersion_imag
_atom_type_scat_source
C C 0.0033 0.0016 'International Tables Vol C Tables 4.2.6.8 and 6.1.1.4'
H H 0.0000 0.0000 'International Tables Vol C Tables 4.2.6.8 and 6.1.1.4'
O O 0.0106 0.0060 'International Tables Vol C Tables 4.2.6.8 and 6.1.1.4'
Ge Ge 0.1547 1.8001 'International Tables Vol C Tables 4.2.6.8 and 6.1.1.4'
Cl Cl 0.1484 0.1585 'International Tables Vol C Tables 4.2.6.8 and 6.1.1.4'

loop_
_geom_angle_atom_site_label_1
_geom_angle_atom_site_label_2
_geom_angle_atom_site_label_3
_geom_angle
_geom_angle_publ_flag
C3 Ge1 Cl3 117.63(10) y
C3 Ge1 Cl1 110.73(9) y
Cl3 Ge1 Cl1 101.64(4) y
C3 Ge1 Cl2 114.30(10) y
Cl3 Ge1 Cl2 107.77(4) y
Cl1 Ge1 Cl2 103.09(4) y
C1 O2 H2 109.5 ?
O1 C1 O2 123.8(3) ?
O1 C1 C2 122.9(3) ?
O2 C1 C2 113.3(3) ?
C1 C2 C3 115.6(3) ?
C1 C2 H2A 108.4 ?
C3 C2 H2A 108.4 ?
C1 C2 H2B 108.4 ?
C3 C2 H2B 108.4 ?
H2A C2 H2B 107.4 ?
C5 C3 C4 110.7(3) ?
C5 C3 C2 108.3(3) ?
C4 C3 C2 112.0(3) ?
C5 C3 Ge1 107.7(2) ?
C4 C3 Ge1 107.6(2) ?
C2 C3 Ge1 110.5(2) ?
C3 C4 H4A 109.5 ?
C3 C4 H4B 109.5 ?
H4A C4 H4B 109.5 ?
C3 C4 H4C 109.5 ?
H4A C4 H4C 109.5 ?
H4B C4 H4C 109.5 ?
C3 C5 H5A 109.5 ?
C3 C5 H5B 109.5 ?
H5A C5 H5B 109.5 ?
C3 C5 H5C 109.5 ?
H5A C5 H5C 109.5 ?
H5B C5 H5C 109.5 ?
C8 Ge2 Cl6 118.47(10) y
C8 Ge2 Cl5 113.62(9) y
Cl6 Ge2 Cl5 110.02(4) y
C8 Ge2 Cl4 108.92(9) y
Cl6 Ge2 Cl4 100.61(5) y
Cl5 Ge2 Cl4 103.27(4) y
C6 O4 H4 109.5 ?
O3 C6 O4 123.8(3) ?
O3 C6 C7 121.5(3) ?
O4 C6 C7 114.7(3) ?
C6 C7 C8 114.2(3) ?
C6 C7 H7A 108.7 ?
C8 C7 H7A 108.7 ?
C6 C7 H7B 108.7 ?
C8 C7 H7B 108.7 ?
H7A C7 H7B 107.6 ?
C10 C8 C9 110.9(3) ?
C10 C8 C7 108.7(3) ?
C9 C8 C7 111.1(2) ?
C10 C8 Ge2 107.5(2) ?
C9 C8 Ge2 107.7(2) ?
C7 C8 Ge2 110.88(19) ?
C8 C9 H9A 109.5 ?
C8 C9 H9B 109.5 ?
H9A C9 H9B 109.5 ?
C8 C9 H9C 109.5 ?
H9A C9 H9C 109.5 ?
H9B C9 H9C 109.5 ?
C8 C10 H10A 109.5 ?
C8 C10 H10B 109.5 ?
H10A C10 H10B 109.5 ?
C8 C10 H10C 109.5 ?
H10A C10 H10C 109.5 ?
H10B C10 H10C 109.5 ?

loop_
_geom_bond_atom_site_label_1
_geom_bond_atom_site_label_2
_geom_bond_site_symmetry_2
_geom_bond_distance
_geom_bond_publ_flag
Ge1 C3 . 1.978(3) y
Ge1 Cl3 . 2.1356(12) y
Ge1 Cl1 . 2.1431(10) y
Ge1 Cl2 . 2.1446(10) y
O1 C1 . 1.227(4) y
O2 C1 . 1.308(3) y
O2 H2 . 0.8400 ?
C1 C2 . 1.491(4) ?
C2 C3 . 1.539(4) ?
C2 H2A . 0.9900 ?
C2 H2B . 0.9900 ?
C3 C5 . 1.530(4) ?
C3 C4 . 1.534(5) ?
C4 H4A . 0.9800 ?
C4 H4B . 0.9800 ?
C4 H4C . 0.9800 ?
C5 H5A . 0.9800 ?
C5 H5B . 0.9800 ?
C5 H5C . 0.9800 ?
Ge2 C8 . 1.971(3) y
Ge2 Cl6 . 2.1330(12) y
Ge2 Cl5 . 2.1422(11) y
Ge2 Cl4 . 2.1525(10) y
O3 C6 . 1.222(3) y
O4 C6 . 1.305(3) y
O4 H4 . 0.8400 ?
C6 C7 . 1.490(4) ?
C7 C8 . 1.540(4) ?
C7 H7A . 0.9900 ?
C7 H7B . 0.9900 ?
C8 C10 . 1.535(4) ?
C8 C9 . 1.539(4) ?
C9 H9A . 0.9800 ?
C9 H9B . 0.9800 ?
C9 H9C . 0.9800 ?
C10 H10A . 0.9800 ?
C10 H10B . 0.9800 ?
C10 H10C . 0.9800 ?

loop_
_geom_hbond_atom_site_label_D
_geom_hbond_atom_site_label_H
_geom_hbond_atom_site_label_A
_geom_hbond_distance_DH
_geom_hbond_distance_HA
_geom_hbond_distance_DA
_geom_hbond_angle_DHA
O2 H2 O3 0.84 1.83 2.665(3) 179
O4 H4 O1 0.84 1.81 2.649(3) 176

loop_
_geom_torsion_atom_site_label_1
_geom_torsion_atom_site_label_2
_geom_torsion_atom_site_label_3
_geom_torsion_atom_site_label_4
_geom_torsion
O1 C1 C2 C3 -13.4(4)
O2 C1 C2 C3 168.4(3)
C1 C2 C3 C5 171.9(3)
C1 C2 C3 C4 -65.8(4)
C1 C2 C3 Ge1 54.1(3)
Cl3 Ge1 C3 C5 138.5(2)
Cl1 Ge1 C3 C5 22.3(2)
Cl2 Ge1 C3 C5 -93.6(2)
Cl3 Ge1 C3 C4 19.2(2)
Cl1 Ge1 C3 C4 -97.1(2)
Cl2 Ge1 C3 C4 147.06(18)
Cl3 Ge1 C3 C2 -103.4(2)
Cl1 Ge1 C3 C2 140.44(18)
Cl2 Ge1 C3 C2 24.6(2)
O3 C6 C7 C8 -31.1(4)
O4 C6 C7 C8 150.5(3)
C6 C7 C8 C10 172.2(3)
C6 C7 C8 C9 -65.5(3)
C6 C7 C8 Ge2 54.3(3)
Cl6 Ge2 C8 C10 143.52(19)
Cl5 Ge2 C8 C10 -85.0(2)
Cl4 Ge2 C8 C10 29.5(2)
Cl6 Ge2 C8 C9 24.0(2)
Cl5 Ge2 C8 C9 155.42(17)
Cl4 Ge2 C8 C9 -90.08(19)
Cl6 Ge2 C8 C7 -97.8(2)
Cl5 Ge2 C8 C7 33.6(2)
Cl4 Ge2 C8 C7 148.13(18)

loop_
_cod_related_entry_id
_cod_related_entry_database
_cod_related_entry_code
1 ChemSpider 10297112
